data_7064390
loop_
_publ_author_name
'Pashirova, Tatiana N.'
'Titov, Evgenii A.'
'Nemtarev, Andrey V.'
'Lyubina, Anna P.'
'Shaihutdinova, Zukhra M.'
'Dimukhametov, Mudaris N.'
'Salnikov, Vadim V.'
'Fayzullin, Robert R.'
'Mursalova, Yuliya V.'
'Ryzhkina, Irina S.'
'Voloshina, Alexandra D.'
'Mironov, Vladimir F.'

_publ_section_title
;
 Mitochondria-targeted liposomes decorated by amphiphilic
 2-hydroxypropylphosphonium salts for hyperthermia-induced release and
 antitumor application
;
_journal_issue 19
_journal_name_full 'New Journal of Chemistry'
_journal_page_first 8102
_journal_page_last 8111
_journal_paper_doi 10.1039/D5NJ05017K
_journal_volume 50
_journal_year 2026
_chemical_formula_moiety 'C33 H46 O2 P, C F3 O3 S'
_chemical_formula_sum 'C34 H46 F3 O5 P S'
_chemical_formula_weight 654.74
_space_group_crystal_system monoclinic
_space_group_IT_number 14
_space_group_name_Hall '-P 2yn'
_space_group_name_H-M_alt 'P 1 21/n 1'
_atom_sites_solution_hydrogens mixed
_audit_creation_method SHELXL-2018/3
_audit_update_record
;
2025-11-28 deposited with the CCDC.	2026-04-10 downloaded from the CCDC.
;
_cell_angle_alpha 90
_cell_angle_beta 108.3345(7)
_cell_angle_gamma 90
_cell_formula_units_Z 4
_cell_length_a 9.3443(3)
_cell_length_b 28.4146(9)
_cell_length_c 13.5911(5)
_cell_measurement_reflns_used 59017
_cell_measurement_temperature 100(2)
_cell_measurement_theta_max 33.72
_cell_measurement_theta_min 2.34
_cell_volume 3425.4(2)
_computing_cell_refinement 'APEX4 v2021.10-0 (Bruker AXS)'
_computing_data_collection 'APEX4 v2021.10-0 (Bruker AXS)'
_computing_data_reduction 'APEX4 v2021.10-0 (Bruker AXS)'
_computing_molecular_graphics
;
WinGX (Farrugia, 2012); ORTEP-3 (Farrugia, 2012);
PLATON (Spek, 2009); Olex2 (Dolomanov et al., 2009)
;
_computing_publication_material
;
WinGX (Farrugia, 2012); ORTEP-3 (Farrugia, 2012);
PLATON (Spek, 2009); Olex2 (Dolomanov et al., 2009)
;
_computing_structure_refinement 'SHELXL-2018/3 (Sheldrick, 2015)'
_computing_structure_solution 'SHELXT-2018/2 (Sheldrick, 2015)'
_diffrn_ambient_temperature 100(2)
_diffrn_measured_fraction_theta_full 0.999
_diffrn_measured_fraction_theta_max 0.999
_diffrn_measurement_device_type 'Bruker D8 QUEST'
_diffrn_measurement_method '\f and \w scans'
_diffrn_radiation_probe x-ray
_diffrn_radiation_type MoK\a
_diffrn_radiation_wavelength 0.71073
_diffrn_reflns_av_R_equivalents 0.0605
_diffrn_reflns_av_unetI/netI 0.0231
_diffrn_reflns_Laue_measured_fraction_full 0.999
_diffrn_reflns_Laue_measured_fraction_max 0.999
_diffrn_reflns_limit_h_max 14
_diffrn_reflns_limit_h_min -14
_diffrn_reflns_limit_k_max 44
_diffrn_reflns_limit_k_min -44
_diffrn_reflns_limit_l_max 21
_diffrn_reflns_limit_l_min -21
_diffrn_reflns_number 206572
_diffrn_reflns_point_group_measured_fraction_full 0.999
_diffrn_reflns_point_group_measured_fraction_max 0.999
_diffrn_reflns_theta_full 25.242
_diffrn_reflns_theta_max 33.748
_diffrn_reflns_theta_min 2.342
_diffrn_source 'microfocus Mo X-ray tube'
_exptl_absorpt_coefficient_mu 0.196
_exptl_absorpt_correction_T_max 0.9198
_exptl_absorpt_correction_T_min 0.8395
_exptl_absorpt_correction_type numerical
_exptl_absorpt_process_details
;
SADABS-2016/2 (Stalke et al., 2015)

 Equivalent reflections defined by point group 2/m for scaling and error model
 Mean and maximum errors in direction cosine check function =   0.000   0.003

 Restraint esd for equal adjacent scale factors =  0.0080
 Maximum odd and even orders for spherical harmonics =   3   6
 wR2(int) =  0.1551 (selected reflections only, before parameter refinement)
 wR2(int) =  0.0646 (selected reflections only, after parameter refinement)

  210376 total and  13966 unique reflections assuming Friedel's law

 Reflections rejected for which |I-<I>|/su >   3.00
 where:  su^2 = sigma(I)^2 + (  0.04000 <I>)^2  (sigma(I) from SAINT)

  208852 total and  13964 unique reflections left after |I-<I>|/su test
 su^2 = [K*sigma(I)]^2 + [g<I>]^2  where sigma(I) is from SAINT

 Error model 5: refine all K and overall g
 Run 2theta R(int) Incid. factors Diffr. factors    K      g   I/s(lim) Total I>2sig(I)
   1  29.6  0.0643  0.178 - 0.326  0.989 - 1.042  0.950  0.0314  31.9   24555   16181
   2  29.6  0.0599  0.167 - 0.408  0.989 - 1.040  0.941  0.0314  31.9   24709   16001
   3  29.7  0.0609  0.141 - 0.387  0.989 - 1.039  0.942  0.0314  31.9   24710   16239
   4  29.6  0.0596  0.179 - 0.327  0.989 - 1.038  0.945  0.0314  31.9   24544   16372
   5  29.7  0.0591  0.142 - 0.322  0.994 - 1.038  0.946  0.0314  31.9   24897   16728
   6  29.6  0.0584  0.141 - 0.333  0.989 - 1.040  0.940  0.0314  31.9   24717   16707
   7  29.7  0.0581  0.133 - 0.227  0.994 - 1.040  0.960  0.0314  31.9   24632   17190
   8  29.6  0.0524  0.124 - 0.365  0.994 - 1.045  0.958  0.0314  31.9   17403   12282
   9   0.0  0.0715  0.156 - 0.400  0.989 - 1.040  1.080  0.0314  31.9   18685   12537

  208852 Corrected reflections written to file nemt013.hkl
 Estimated minimum and maximum transmission:  0.8395  0.9198
 Additional spherical absorption correction applied with mu*r =  0.0400
 3lambda correction factor = 0.00150
;
_exptl_crystal_colour colorless
_exptl_crystal_density_diffrn 1.270
_exptl_crystal_description plank
_exptl_crystal_F_000 1392
_exptl_crystal_size_max 0.532
_exptl_crystal_size_mid 0.506
_exptl_crystal_size_min 0.132
_refine_diff_density_max 0.417
_refine_diff_density_min -0.387
_refine_diff_density_rms 0.050
_refine_ls_extinction_method none
_refine_ls_goodness_of_fit_ref 1.047
_refine_ls_hydrogen_treatment mixed
_refine_ls_matrix_type full
_refine_ls_number_parameters 402
_refine_ls_number_reflns 13707
_refine_ls_number_restraints 0
_refine_ls_restrained_S_all 1.047
_refine_ls_R_factor_all 0.0494
_refine_ls_R_factor_gt 0.0366
_refine_ls_shift/su_max 0.001
_refine_ls_shift/su_mean 0.000
_refine_ls_structure_factor_coef Fsqd
_refine_ls_weighting_details 'w=1/[\s^2^(Fo^2^)+(0.0432P)^2^+1.0095P] where P=(Fo^2^+2Fc^2^)/3'
_refine_ls_weighting_scheme calc
_refine_ls_wR_factor_gt 0.0903
_refine_ls_wR_factor_ref 0.0976
_reflns_Friedel_coverage 0.000
_reflns_number_gt 11231
_reflns_number_total 13707
_reflns_threshold_expression 'I > 2\s(I)'
_cod_data_source_file d5nj05017k2.cif
_cod_data_source_block nemt013
_cod_depositor_comments 'Adding full bibliography for 7064390.cif.'
_cod_original_sg_symbol_H-M 'P 21/n'
_cod_database_code 7064390
_shelx_shelxl_version_number 2018/3
_shelx_space_group_comment
;
The symmetry employed for this shelxl refinement is uniquely defined
by the following loop, which should always be used as a source of
symmetry information in preference to the above space-group names.
They are only intended as comments.
;
_shelx_estimated_absorpt_t_min 0.903
_shelx_estimated_absorpt_t_max 0.975

loop_
_space_group_symop_operation_xyz
'x, y, z'
'-x+1/2, y+1/2, -z+1/2'
'-x, -y, -z'
'x-1/2, -y-1/2, z-1/2'

loop_
_atom_site_label
_atom_site_type_symbol
_atom_site_fract_x
_atom_site_fract_y
_atom_site_fract_z
_atom_site_U_iso_or_equiv
_atom_site_adp_type
_atom_site_occupancy
_atom_site_site_symmetry_order
_atom_site_calc_flag
_atom_site_refinement_flags_posn
_atom_site_refinement_flags_adp
_atom_site_refinement_flags_occupancy
_atom_site_disorder_assembly
_atom_site_disorder_group
P1 P 0.55917(2) 0.29929(2) 1.10968(2) 0.01434(5) Uani 1 1 d . . . . .
O2 O 0.23560(8) 0.27958(3) 1.00887(5) 0.02051(12) Uani 1 1 d . . . . .
H2 H 0.1690(18) 0.2582(6) 1.0049(12) 0.037(4) Uiso 1 1 d . . . . .
O3 O 0.10374(7) 0.36886(3) 1.02647(5) 0.02161(13) Uani 1 1 d . . . . .
C1 C 0.40268(9) 0.33236(3) 1.12563(7) 0.01708(14) Uani 1 1 d . . . . .
H1A H 0.431212 0.344785 1.197258 0.020 Uiso 1 1 calc R U . . .
H1B H 0.381879 0.359559 1.077675 0.020 Uiso 1 1 calc R U . . .
C2 C 0.25935(10) 0.30303(3) 1.10490(7) 0.01768(15) Uani 1 1 d . . . . .
H2A H 0.275208 0.278940 1.160950 0.021 Uiso 1 1 calc R U . . .
C3 C 0.12750(10) 0.33407(3) 1.10519(7) 0.02032(16) Uani 1 1 d . . . . .
H3A H 0.035559 0.314644 1.092765 0.024 Uiso 1 1 calc R U . . .
H3B H 0.148620 0.349466 1.173632 0.024 Uiso 1 1 calc R U . . .
C11 C 0.56896(10) 0.30367(3) 0.98015(6) 0.01595(14) Uani 1 1 d . . . . .
C12 C 0.70277(10) 0.28954(3) 0.96333(7) 0.01923(15) Uani 1 1 d . . . . .
H12 H 0.783160 0.277059 1.018824 0.023 Uiso 1 1 calc R U . . .
C13 C 0.71774(12) 0.29382(4) 0.86525(8) 0.02338(17) Uani 1 1 d . . . . .
H13 H 0.808312 0.284125 0.853523 0.028 Uiso 1 1 calc R U . . .
C14 C 0.59997(13) 0.31233(4) 0.78401(7) 0.02479(18) Uani 1 1 d . . . . .
H14 H 0.610892 0.315612 0.717177 0.030 Uiso 1 1 calc R U . . .
C15 C 0.46677(12) 0.32597(3) 0.80056(7) 0.02328(18) Uani 1 1 d . . . . .
H15 H 0.386637 0.338423 0.744847 0.028 Uiso 1 1 calc R U . . .
C16 C 0.44989(10) 0.32152(3) 0.89835(7) 0.01948(15) Uani 1 1 d . . . . .
H16 H 0.358213 0.330530 0.909355 0.023 Uiso 1 1 calc R U . . .
C21 C 0.55180(9) 0.23897(3) 1.14631(6) 0.01608(14) Uani 1 1 d . . . . .
C22 C 0.56054(10) 0.22816(3) 1.24853(7) 0.01917(15) Uani 1 1 d . . . . .
H22 H 0.573523 0.252542 1.298401 0.023 Uiso 1 1 calc R U . . .
C23 C 0.55014(10) 0.18163(3) 1.27666(7) 0.02012(16) Uani 1 1 d . . . . .
H23 H 0.554940 0.174078 1.345714 0.024 Uiso 1 1 calc R U . . .
C24 C 0.53267(11) 0.14612(3) 1.20341(7) 0.02180(17) Uani 1 1 d . . . . .
H24 H 0.525153 0.114296 1.222636 0.026 Uiso 1 1 calc R U . . .
C25 C 0.52614(13) 0.15679(4) 1.10247(8) 0.02588(19) Uani 1 1 d . . . . .
H25 H 0.515742 0.132255 1.053213 0.031 Uiso 1 1 calc R U . . .
C26 C 0.53480(12) 0.20328(3) 1.07336(7) 0.02221(17) Uani 1 1 d . . . . .
H26 H 0.529150 0.210679 1.004071 0.027 Uiso 1 1 calc R U . . .
C31 C 0.72883(9) 0.32495(3) 1.19508(6) 0.01598(14) Uani 1 1 d . . . . .
C32 C 0.85371(10) 0.29666(3) 1.24192(7) 0.01838(15) Uani 1 1 d . . . . .
H32 H 0.848530 0.263637 1.230353 0.022 Uiso 1 1 calc R U . . .
C33 C 0.98589(10) 0.31697(4) 1.30564(7) 0.02049(16) Uani 1 1 d . . . . .
H33 H 1.071269 0.297770 1.337098 0.025 Uiso 1 1 calc R U . . .
C34 C 0.99367(11) 0.36499(4) 1.32345(7) 0.02244(17) Uani 1 1 d . . . . .
H34 H 1.083567 0.378589 1.368097 0.027 Uiso 1 1 calc R U . . .
C35 C 0.86967(11) 0.39338(4) 1.27592(8) 0.02430(18) Uani 1 1 d . . . . .
H35 H 0.875530 0.426379 1.287688 0.029 Uiso 1 1 calc R U . . .
C36 C 0.73757(10) 0.37362(3) 1.21141(7) 0.02103(16) Uani 1 1 d . . . . .
H36 H 0.653432 0.393073 1.178483 0.025 Uiso 1 1 calc R U . . .
C101 C -0.02730(10) 0.39599(3) 1.01893(8) 0.02148(16) Uani 1 1 d . . . . .
H10A H -0.014665 0.412601 1.085157 0.026 Uiso 1 1 calc R U . . .
H10B H -0.116132 0.375048 1.005018 0.026 Uiso 1 1 calc R U . . .
C102 C -0.05164(11) 0.43126(4) 0.93226(8) 0.02348(17) Uani 1 1 d . . . . .
H10C H -0.045510 0.415028 0.869256 0.028 Uiso 1 1 calc R U . . .
H10D H 0.029287 0.455228 0.952036 0.028 Uiso 1 1 calc R U . . .
C103 C -0.20453(12) 0.45556(4) 0.90822(8) 0.02630(19) Uani 1 1 d . . . . .
H10E H -0.213819 0.468917 0.973210 0.032 Uiso 1 1 calc R U . . .
H10F H -0.284922 0.431690 0.882883 0.032 Uiso 1 1 calc R U . . .
C104 C -0.22989(13) 0.49480(4) 0.82779(9) 0.0290(2) Uani 1 1 d . . . . .
H10G H -0.332246 0.507916 0.815253 0.035 Uiso 1 1 calc R U . . .
H10H H -0.156555 0.520350 0.856377 0.035 Uiso 1 1 calc R U . . .
C105 C -0.21394(13) 0.47895(4) 0.72482(8) 0.0293(2) Uani 1 1 d . . . . .
H10I H -0.107298 0.470501 0.735640 0.035 Uiso 1 1 calc R U . . .
H10J H -0.275292 0.450226 0.701778 0.035 Uiso 1 1 calc R U . . .
C106 C -0.26188(14) 0.51556(4) 0.63927(9) 0.0298(2) Uani 1 1 d . . . . .
H10K H -0.203717 0.544816 0.663007 0.036 Uiso 1 1 calc R U . . .
H10L H -0.369918 0.522954 0.625669 0.036 Uiso 1 1 calc R U . . .
C107 C -0.23792(15) 0.49935(4) 0.53903(9) 0.0330(2) Uani 1 1 d . . . . .
H10M H -0.288137 0.468507 0.519635 0.040 Uiso 1 1 calc R U . . .
H10N H -0.128594 0.494491 0.552119 0.040 Uiso 1 1 calc R U . . .
C108 C -0.29593(14) 0.53265(4) 0.44750(9) 0.0298(2) Uani 1 1 d . . . . .
H10O H -0.240848 0.562878 0.463997 0.036 Uiso 1 1 calc R U . . .
H10P H -0.404089 0.539120 0.435973 0.036 Uiso 1 1 calc R U . . .
C109 C -0.27669(14) 0.51255(4) 0.34872(9) 0.0301(2) Uani 1 1 d . . . . .
H10Q H -0.331128 0.482188 0.333320 0.036 Uiso 1 1 calc R U . . .
H10R H -0.168376 0.505985 0.361167 0.036 Uiso 1 1 calc R U . . .
C110 C -0.33299(12) 0.54423(4) 0.25393(8) 0.02716(19) Uani 1 1 d . . . . .
H11A H -0.440447 0.551776 0.242477 0.033 Uiso 1 1 calc R U . . .
H11B H -0.275747 0.574136 0.267772 0.033 Uiso 1 1 calc R U . . .
C111 C -0.31725(14) 0.52223(4) 0.15602(9) 0.0324(2) Uani 1 1 d . . . . .
H11C H -0.377840 0.492993 0.140723 0.039 Uiso 1 1 calc R U . . .
H11D H -0.210443 0.513468 0.168568 0.039 Uiso 1 1 calc R U . . .
C112 C -0.36744(15) 0.55443(4) 0.06174(9) 0.0340(2) Uani 1 1 d . . . . .
H11E H -0.361824 0.537348 0.000418 0.051 Uiso 1 1 calc R U . . .
H11F H -0.301292 0.582022 0.073349 0.051 Uiso 1 1 calc R U . . .
H11G H -0.471490 0.564622 0.050803 0.051 Uiso 1 1 calc R U . . .
S1 S -0.06797(2) 0.17999(2) 0.96074(2) 0.01805(5) Uani 1 1 d . . . . .
F11 F 0.18931(8) 0.15980(3) 0.93390(6) 0.04167(18) Uani 1 1 d . . . . .
F12 F 0.03545(10) 0.10144(3) 0.90873(7) 0.0483(2) Uani 1 1 d . . . . .
F13 F 0.15250(9) 0.12460(3) 1.06438(6) 0.04372(19) Uani 1 1 d . . . . .
C01 C 0.08502(12) 0.13914(4) 0.96783(8) 0.0277(2) Uani 1 1 d . . . . .
O11 O -0.16607(9) 0.15512(3) 1.00511(7) 0.03345(18) Uani 1 1 d . . . . .
O12 O -0.12754(9) 0.18933(3) 0.85125(6) 0.03080(17) Uani 1 1 d . . . . .
O13 O 0.01046(8) 0.21936(3) 1.02223(6) 0.02520(14) Uani 1 1 d . . . . .

loop_
_atom_site_aniso_label
_atom_site_aniso_U_11
_atom_site_aniso_U_22
_atom_site_aniso_U_33
_atom_site_aniso_U_23
_atom_site_aniso_U_13
_atom_site_aniso_U_12
P1 0.01413(9) 0.01744(9) 0.01118(9) 0.00050(7) 0.00360(7) -0.00025(7)
O2 0.0207(3) 0.0250(3) 0.0156(3) -0.0020(2) 0.0054(2) -0.0033(2)
O3 0.0181(3) 0.0292(3) 0.0196(3) 0.0051(2) 0.0089(2) 0.0050(2)
C1 0.0153(3) 0.0212(4) 0.0153(3) -0.0002(3) 0.0055(3) 0.0003(3)
C2 0.0162(3) 0.0235(4) 0.0136(3) 0.0010(3) 0.0051(3) -0.0005(3)
C3 0.0172(3) 0.0286(4) 0.0170(4) 0.0030(3) 0.0080(3) 0.0008(3)
C11 0.0173(3) 0.0180(3) 0.0129(3) 0.0003(3) 0.0052(3) -0.0015(3)
C12 0.0183(4) 0.0229(4) 0.0176(4) -0.0006(3) 0.0073(3) -0.0009(3)
C13 0.0265(4) 0.0264(4) 0.0215(4) -0.0016(3) 0.0137(3) -0.0019(3)
C14 0.0359(5) 0.0250(4) 0.0165(4) 0.0000(3) 0.0125(4) -0.0035(4)
C15 0.0298(5) 0.0246(4) 0.0142(4) 0.0027(3) 0.0052(3) 0.0000(3)
C16 0.0206(4) 0.0228(4) 0.0143(3) 0.0021(3) 0.0044(3) 0.0009(3)
C21 0.0167(3) 0.0181(3) 0.0133(3) 0.0012(3) 0.0046(3) -0.0007(3)
C22 0.0224(4) 0.0219(4) 0.0137(3) 0.0001(3) 0.0063(3) -0.0017(3)
C23 0.0212(4) 0.0240(4) 0.0156(4) 0.0037(3) 0.0063(3) -0.0009(3)
C24 0.0251(4) 0.0201(4) 0.0214(4) 0.0031(3) 0.0089(3) -0.0013(3)
C25 0.0394(5) 0.0198(4) 0.0201(4) -0.0022(3) 0.0118(4) -0.0031(4)
C26 0.0316(5) 0.0214(4) 0.0144(4) -0.0006(3) 0.0082(3) -0.0024(3)
C31 0.0149(3) 0.0200(4) 0.0127(3) 0.0002(3) 0.0037(3) -0.0007(3)
C32 0.0169(3) 0.0214(4) 0.0163(3) 0.0025(3) 0.0045(3) 0.0004(3)
C33 0.0155(3) 0.0299(4) 0.0153(4) 0.0041(3) 0.0037(3) -0.0002(3)
C34 0.0185(4) 0.0323(5) 0.0165(4) -0.0025(3) 0.0054(3) -0.0057(3)
C35 0.0224(4) 0.0237(4) 0.0263(4) -0.0060(3) 0.0070(3) -0.0042(3)
C36 0.0187(4) 0.0203(4) 0.0231(4) -0.0013(3) 0.0052(3) 0.0005(3)
C101 0.0180(4) 0.0245(4) 0.0233(4) -0.0006(3) 0.0084(3) 0.0021(3)
C102 0.0213(4) 0.0280(4) 0.0213(4) 0.0010(3) 0.0070(3) 0.0041(3)
C103 0.0243(4) 0.0280(5) 0.0265(5) -0.0002(4) 0.0079(4) 0.0066(4)
C104 0.0330(5) 0.0242(4) 0.0275(5) -0.0015(4) 0.0062(4) 0.0064(4)
C105 0.0350(5) 0.0247(5) 0.0254(5) -0.0002(4) 0.0056(4) 0.0060(4)
C106 0.0361(5) 0.0223(4) 0.0275(5) 0.0003(4) 0.0048(4) 0.0019(4)
C107 0.0400(6) 0.0283(5) 0.0290(5) 0.0027(4) 0.0086(4) 0.0069(4)
C108 0.0368(5) 0.0230(4) 0.0274(5) 0.0010(4) 0.0068(4) 0.0021(4)
C109 0.0354(5) 0.0247(5) 0.0296(5) 0.0017(4) 0.0096(4) 0.0033(4)
C110 0.0286(5) 0.0230(4) 0.0295(5) 0.0014(4) 0.0086(4) 0.0007(4)
C111 0.0396(6) 0.0276(5) 0.0329(6) 0.0036(4) 0.0153(5) 0.0054(4)
C112 0.0381(6) 0.0354(6) 0.0317(5) 0.0058(4) 0.0155(5) 0.0083(5)
S1 0.01605(9) 0.02190(10) 0.01566(9) 0.00056(7) 0.00421(7) -0.00139(7)
F11 0.0257(3) 0.0604(5) 0.0439(4) -0.0080(4) 0.0180(3) 0.0037(3)
F12 0.0516(5) 0.0315(4) 0.0540(5) -0.0185(3) 0.0052(4) 0.0067(3)
F13 0.0446(4) 0.0435(4) 0.0339(4) 0.0082(3) -0.0007(3) 0.0188(3)
C01 0.0260(5) 0.0282(5) 0.0260(5) -0.0040(4) 0.0040(4) 0.0043(4)
O11 0.0283(4) 0.0399(4) 0.0366(4) 0.0024(3) 0.0165(3) -0.0097(3)
O12 0.0318(4) 0.0402(4) 0.0164(3) 0.0028(3) 0.0019(3) 0.0050(3)
O13 0.0243(3) 0.0252(3) 0.0261(3) -0.0059(3) 0.0079(3) -0.0032(3)

loop_
_atom_type_symbol
_atom_type_description
_atom_type_scat_dispersion_real
_atom_type_scat_dispersion_imag
_atom_type_scat_source
C C 0.0033 0.0016 'International Tables Vol C Tables 4.2.6.8 and 6.1.1.4'
H H 0.0000 0.0000 'International Tables Vol C Tables 4.2.6.8 and 6.1.1.4'
F F 0.0171 0.0103 'International Tables Vol C Tables 4.2.6.8 and 6.1.1.4'
O O 0.0106 0.0060 'International Tables Vol C Tables 4.2.6.8 and 6.1.1.4'
P P 0.1023 0.0942 'International Tables Vol C Tables 4.2.6.8 and 6.1.1.4'
S S 0.1246 0.1234 'International Tables Vol C Tables 4.2.6.8 and 6.1.1.4'

loop_
_geom_angle_atom_site_label_1
_geom_angle_atom_site_label_2
_geom_angle_atom_site_label_3
_geom_angle
_geom_angle_site_symmetry_1
_geom_angle_site_symmetry_3
_geom_angle_publ_flag
C21 P1 C11 110.91(4) . . ?
C21 P1 C31 108.15(4) . . ?
C11 P1 C31 107.35(4) . . ?
C21 P1 C1 111.14(4) . . ?
C11 P1 C1 111.97(4) . . ?
C31 P1 C1 107.10(4) . . ?
C2 O2 H2 106.8(11) . . ?
C3 O3 C101 110.98(7) . . ?
C2 C1 P1 112.95(6) . . ?
C2 C1 H1A 109.0 . . ?
P1 C1 H1A 109.0 . . ?
C2 C1 H1B 109.0 . . ?
P1 C1 H1B 109.0 . . ?
H1A C1 H1B 107.8 . . ?
O2 C2 C3 112.54(7) . . ?
O2 C2 C1 107.48(7) . . ?
C3 C2 C1 110.39(8) . . ?
O2 C2 H2A 108.8 . . ?
C3 C2 H2A 108.8 . . ?
C1 C2 H2A 108.8 . . ?
O3 C3 C2 109.70(7) . . ?
O3 C3 H3A 109.7 . . ?
C2 C3 H3A 109.7 . . ?
O3 C3 H3B 109.7 . . ?
C2 C3 H3B 109.7 . . ?
H3A C3 H3B 108.2 . . ?
C16 C11 C12 120.20(8) . . ?
C16 C11 P1 122.12(7) . . ?
C12 C11 P1 117.66(6) . . ?
C13 C12 C11 119.79(9) . . ?
C13 C12 H12 120.1 . . ?
C11 C12 H12 120.1 . . ?
C12 C13 C14 120.05(9) . . ?
C12 C13 H13 120.0 . . ?
C14 C13 H13 120.0 . . ?
C15 C14 C13 120.12(9) . . ?
C15 C14 H14 119.9 . . ?
C13 C14 H14 119.9 . . ?
C14 C15 C16 120.39(9) . . ?
C14 C15 H15 119.8 . . ?
C16 C15 H15 119.8 . . ?
C15 C16 C11 119.43(9) . . ?
C15 C16 H16 120.3 . . ?
C11 C16 H16 120.3 . . ?
C26 C21 C22 120.33(8) . . ?
C26 C21 P1 120.31(7) . . ?
C22 C21 P1 119.35(7) . . ?
C23 C22 C21 119.67(8) . . ?
C23 C22 H22 120.2 . . ?
C21 C22 H22 120.2 . . ?
C22 C23 C24 119.77(8) . . ?
C22 C23 H23 120.1 . . ?
C24 C23 H23 120.1 . . ?
C25 C24 C23 120.54(9) . . ?
C25 C24 H24 119.7 . . ?
C23 C24 H24 119.7 . . ?
C24 C25 C26 120.08(9) . . ?
C24 C25 H25 120.0 . . ?
C26 C25 H25 120.0 . . ?
C25 C26 C21 119.60(8) . . ?
C25 C26 H26 120.2 . . ?
C21 C26 H26 120.2 . . ?
C32 C31 C36 119.91(8) . . ?
C32 C31 P1 120.14(7) . . ?
C36 C31 P1 119.91(7) . . ?
C33 C32 C31 119.76(9) . . ?
C33 C32 H32 120.1 . . ?
C31 C32 H32 120.1 . . ?
C34 C33 C32 120.37(9) . . ?
C34 C33 H33 119.8 . . ?
C32 C33 H33 119.8 . . ?
C33 C34 C35 119.98(8) . . ?
C33 C34 H34 120.0 . . ?
C35 C34 H34 120.0 . . ?
C36 C35 C34 120.24(9) . . ?
C36 C35 H35 119.9 . . ?
C34 C35 H35 119.9 . . ?
C35 C36 C31 119.73(9) . . ?
C35 C36 H36 120.1 . . ?
C31 C36 H36 120.1 . . ?
O3 C101 C102 109.34(8) . . ?
O3 C101 H10A 109.8 . . ?
C102 C101 H10A 109.8 . . ?
O3 C101 H10B 109.8 . . ?
C102 C101 H10B 109.8 . . ?
H10A C101 H10B 108.3 . . ?
C101 C102 C103 111.63(8) . . ?
C101 C102 H10C 109.3 . . ?
C103 C102 H10C 109.3 . . ?
C101 C102 H10D 109.3 . . ?
C103 C102 H10D 109.3 . . ?
H10C C102 H10D 108.0 . . ?
C102 C103 C104 114.05(9) . . ?
C102 C103 H10E 108.7 . . ?
C104 C103 H10E 108.7 . . ?
C102 C103 H10F 108.7 . . ?
C104 C103 H10F 108.7 . . ?
H10E C103 H10F 107.6 . . ?
C105 C104 C103 113.85(9) . . ?
C105 C104 H10G 108.8 . . ?
C103 C104 H10G 108.8 . . ?
C105 C104 H10H 108.8 . . ?
C103 C104 H10H 108.8 . . ?
H10G C104 H10H 107.7 . . ?
C106 C105 C104 114.26(9) . . ?
C106 C105 H10I 108.7 . . ?
C104 C105 H10I 108.7 . . ?
C106 C105 H10J 108.7 . . ?
C104 C105 H10J 108.7 . . ?
H10I C105 H10J 107.6 . . ?
C105 C106 C107 112.80(9) . . ?
C105 C106 H10K 109.0 . . ?
C107 C106 H10K 109.0 . . ?
C105 C106 H10L 109.0 . . ?
C107 C106 H10L 109.0 . . ?
H10K C106 H10L 107.8 . . ?
C106 C107 C108 115.44(9) . . ?
C106 C107 H10M 108.4 . . ?
C108 C107 H10M 108.4 . . ?
C106 C107 H10N 108.4 . . ?
C108 C107 H10N 108.4 . . ?
H10M C107 H10N 107.5 . . ?
C107 C108 C109 112.20(9) . . ?
C107 C108 H10O 109.2 . . ?
C109 C108 H10O 109.2 . . ?
C107 C108 H10P 109.2 . . ?
C109 C108 H10P 109.2 . . ?
H10O C108 H10P 107.9 . . ?
C108 C109 C110 114.79(9) . . ?
C108 C109 H10Q 108.6 . . ?
C110 C109 H10Q 108.6 . . ?
C108 C109 H10R 108.6 . . ?
C110 C109 H10R 108.6 . . ?
H10Q C109 H10R 107.5 . . ?
C111 C110 C109 113.26(9) . . ?
C111 C110 H11A 108.9 . . ?
C109 C110 H11A 108.9 . . ?
C111 C110 H11B 108.9 . . ?
C109 C110 H11B 108.9 . . ?
H11A C110 H11B 107.7 . . ?
C110 C111 C112 113.63(9) . . ?
C110 C111 H11C 108.8 . . ?
C112 C111 H11C 108.8 . . ?
C110 C111 H11D 108.8 . . ?
C112 C111 H11D 108.8 . . ?
H11C C111 H11D 107.7 . . ?
C111 C112 H11E 109.5 . . ?
C111 C112 H11F 109.5 . . ?
H11E C112 H11F 109.5 . . ?
C111 C112 H11G 109.5 . . ?
H11E C112 H11G 109.5 . . ?
H11F C112 H11G 109.5 . . ?
O11 S1 O12 115.81(5) . . ?
O11 S1 O13 114.37(5) . . ?
O12 S1 O13 114.49(5) . . ?
O11 S1 C01 105.02(5) . . ?
O12 S1 C01 102.36(5) . . ?
O13 S1 C01 102.44(5) . . ?
F13 C01 F12 108.19(10) . . ?
F13 C01 F11 107.80(9) . . ?
F12 C01 F11 107.34(9) . . ?
F13 C01 S1 111.77(8) . . ?
F12 C01 S1 111.27(8) . . ?
F11 C01 S1 110.31(8) . . ?

loop_
_geom_bond_atom_site_label_1
_geom_bond_atom_site_label_2
_geom_bond_distance
_geom_bond_site_symmetry_2
_geom_bond_publ_flag
P1 C21 1.7923(9) . ?
P1 C11 1.7956(8) . ?
P1 C31 1.7984(9) . ?
P1 C1 1.8077(9) . ?
O2 C2 1.4192(11) . ?
O2 H2 0.859(16) . ?
O3 C3 1.4219(11) . ?
O3 C101 1.4231(11) . ?
C1 C2 1.5265(12) . ?
C1 H1A 0.9900 . ?
C1 H1B 0.9900 . ?
C2 C3 1.5162(13) . ?
C2 H2A 1.0000 . ?
C3 H3A 0.9900 . ?
C3 H3B 0.9900 . ?
C11 C16 1.3975(12) . ?
C11 C12 1.3988(12) . ?
C12 C13 1.3887(13) . ?
C12 H12 0.9500 . ?
C13 C14 1.3936(15) . ?
C13 H13 0.9500 . ?
C14 C15 1.3879(15) . ?
C14 H14 0.9500 . ?
C15 C16 1.3925(13) . ?
C15 H15 0.9500 . ?
C16 H16 0.9500 . ?
C21 C26 1.3921(12) . ?
C21 C22 1.3999(12) . ?
C22 C23 1.3879(13) . ?
C22 H22 0.9500 . ?
C23 C24 1.3907(14) . ?
C23 H23 0.9500 . ?
C24 C25 1.3874(14) . ?
C24 H24 0.9500 . ?
C25 C26 1.3886(14) . ?
C25 H25 0.9500 . ?
C26 H26 0.9500 . ?
C31 C32 1.3949(12) . ?
C31 C36 1.3991(13) . ?
C32 C33 1.3914(12) . ?
C32 H32 0.9500 . ?
C33 C34 1.3835(14) . ?
C33 H33 0.9500 . ?
C34 C35 1.3927(14) . ?
C34 H34 0.9500 . ?
C35 C36 1.3881(13) . ?
C35 H35 0.9500 . ?
C36 H36 0.9500 . ?
C101 C102 1.5083(14) . ?
C101 H10A 0.9900 . ?
C101 H10B 0.9900 . ?
C102 C103 1.5267(14) . ?
C102 H10C 0.9900 . ?
C102 H10D 0.9900 . ?
C103 C104 1.5270(15) . ?
C103 H10E 0.9900 . ?
C103 H10F 0.9900 . ?
C104 C105 1.5214(16) . ?
C104 H10G 0.9900 . ?
C104 H10H 0.9900 . ?
C105 C106 1.5189(15) . ?
C105 H10I 0.9900 . ?
C105 H10J 0.9900 . ?
C106 C107 1.5198(17) . ?
C106 H10K 0.9900 . ?
C106 H10L 0.9900 . ?
C107 C108 1.5207(15) . ?
C107 H10M 0.9900 . ?
C107 H10N 0.9900 . ?
C108 C109 1.5207(16) . ?
C108 H10O 0.9900 . ?
C108 H10P 0.9900 . ?
C109 C110 1.5233(15) . ?
C109 H10Q 0.9900 . ?
C109 H10R 0.9900 . ?
C110 C111 1.5187(16) . ?
C110 H11A 0.9900 . ?
C110 H11B 0.9900 . ?
C111 C112 1.5234(16) . ?
C111 H11C 0.9900 . ?
C111 H11D 0.9900 . ?
C112 H11E 0.9800 . ?
C112 H11F 0.9800 . ?
C112 H11G 0.9800 . ?
S1 O11 1.4321(8) . ?
S1 O12 1.4400(8) . ?
S1 O13 1.4497(7) . ?
S1 C01 1.8203(11) . ?
F11 C01 1.3378(14) . ?
F12 C01 1.3316(13) . ?
F13 C01 1.3303(13) . ?

loop_
_geom_hbond_atom_site_label_D
_geom_hbond_atom_site_label_H
_geom_hbond_atom_site_label_A
_geom_hbond_distance_DH
_geom_hbond_distance_HA
_geom_hbond_distance_DA
_geom_hbond_angle_DHA
_geom_hbond_site_symmetry_A
_geom_hbond_publ_flag
O2 H2 O13 0.859(16) 1.920(17) 2.7616(10) 166.1(15) . yes

loop_
_geom_torsion_atom_site_label_1
_geom_torsion_atom_site_label_2
_geom_torsion_atom_site_label_3
_geom_torsion_atom_site_label_4
_geom_torsion
_geom_torsion_site_symmetry_1
_geom_torsion_site_symmetry_2
_geom_torsion_site_symmetry_3
_geom_torsion_site_symmetry_4
_geom_torsion_publ_flag
C21 P1 C1 C2 -33.09(7) . . . . ?
C11 P1 C1 C2 91.56(7) . . . . ?
C31 P1 C1 C2 -151.02(6) . . . . ?
P1 C1 C2 O2 -49.27(8) . . . . ?
P1 C1 C2 C3 -172.36(6) . . . . ?
C101 O3 C3 C2 174.99(7) . . . . ?
O2 C2 C3 O3 -59.83(10) . . . . ?
C1 C2 C3 O3 60.25(9) . . . . ?
C21 P1 C11 C16 111.32(8) . . . . ?
C31 P1 C11 C16 -130.73(8) . . . . ?
C1 P1 C11 C16 -13.46(9) . . . . ?
C21 P1 C11 C12 -70.20(8) . . . . ?
C31 P1 C11 C12 47.75(8) . . . . ?
C1 P1 C11 C12 165.02(7) . . . . ?
C16 C11 C12 C13 0.77(14) . . . . ?
P1 C11 C12 C13 -177.74(7) . . . . ?
C11 C12 C13 C14 0.28(14) . . . . ?
C12 C13 C14 C15 -0.82(15) . . . . ?
C13 C14 C15 C16 0.31(15) . . . . ?
C14 C15 C16 C11 0.73(14) . . . . ?
C12 C11 C16 C15 -1.27(14) . . . . ?
P1 C11 C16 C15 177.17(7) . . . . ?
C11 P1 C21 C26 -8.15(9) . . . . ?
C31 P1 C21 C26 -125.61(8) . . . . ?
C1 P1 C21 C26 117.10(8) . . . . ?
C11 P1 C21 C22 173.00(7) . . . . ?
C31 P1 C21 C22 55.54(8) . . . . ?
C1 P1 C21 C22 -61.74(8) . . . . ?
C26 C21 C22 C23 -0.86(14) . . . . ?
P1 C21 C22 C23 177.98(7) . . . . ?
C21 C22 C23 C24 0.65(14) . . . . ?
C22 C23 C24 C25 0.26(15) . . . . ?
C23 C24 C25 C26 -0.96(16) . . . . ?
C24 C25 C26 C21 0.74(16) . . . . ?
C22 C21 C26 C25 0.16(15) . . . . ?
P1 C21 C26 C25 -178.67(8) . . . . ?
C21 P1 C31 C32 26.65(8) . . . . ?
C11 P1 C31 C32 -93.08(8) . . . . ?
C1 P1 C31 C32 146.50(7) . . . . ?
C21 P1 C31 C36 -155.83(7) . . . . ?
C11 P1 C31 C36 84.45(8) . . . . ?
C1 P1 C31 C36 -35.97(8) . . . . ?
C36 C31 C32 C33 0.72(13) . . . . ?
P1 C31 C32 C33 178.25(7) . . . . ?
C31 C32 C33 C34 0.54(13) . . . . ?
C32 C33 C34 C35 -1.22(14) . . . . ?
C33 C34 C35 C36 0.62(15) . . . . ?
C34 C35 C36 C31 0.64(15) . . . . ?
C32 C31 C36 C35 -1.31(14) . . . . ?
P1 C31 C36 C35 -178.84(7) . . . . ?
C3 O3 C101 C102 -178.00(8) . . . . ?
O3 C101 C102 C103 170.22(8) . . . . ?
C101 C102 C103 C104 174.80(9) . . . . ?
C102 C103 C104 C105 56.77(13) . . . . ?
C103 C104 C105 C106 171.20(10) . . . . ?
C104 C105 C106 C107 177.46(10) . . . . ?
C105 C106 C107 C108 175.01(10) . . . . ?
C106 C107 C108 C109 -176.38(10) . . . . ?
C107 C108 C109 C110 179.89(10) . . . . ?
C108 C109 C110 C111 -177.85(10) . . . . ?
C109 C110 C111 C112 -177.69(10) . . . . ?
O11 S1 C01 F13 -56.35(9) . . . . ?
O12 S1 C01 F13 -177.70(8) . . . . ?
O13 S1 C01 F13 63.43(9) . . . . ?
O11 S1 C01 F12 64.73(10) . . . . ?
O12 S1 C01 F12 -56.62(10) . . . . ?
O13 S1 C01 F12 -175.49(8) . . . . ?
O11 S1 C01 F11 -176.26(7) . . . . ?
O12 S1 C01 F11 62.39(8) . . . . ?
O13 S1 C01 F11 -56.48(8) . . . . ?
